data_4328421
loop_
_publ_author_name
'Olga Iasco'
'Ghenadie Novitchi'
'Erwann Jeanneau'
'Jean Bernard Tommasino'
'Nans Roques'
'Dominique Luneau'

_publ_contact_author_address
; 
Univ. Claude Bernard Lyon 1
Cristallography and Molecular Engineering
LMI (UMR 5615)
Domaine Scientifique de la Doua
69622 Villeurbanne cedex
;
_publ_contact_author_email luneau@univ-lyon1.fr
_publ_contact_author_fax '+33 472 440 618'
_publ_contact_author_name 'Dominique Luneau'
_publ_contact_author_phone '+33 472 431 418'
_publ_section_title
;
 Versatile Chemical Transformations of Benzoxazole Based Ligands on
 Complexation with 3d-Metal Ions
;
_journal_name_full 'Inorganic Chemistry'
_journal_page_first 2588
_journal_page_last 2596
_journal_paper_doi 10.1021/ic202493z
_journal_volume 51
_journal_year 2012
_chemical_formula_moiety 'C62 H82 N4 Ni1 O6'
_chemical_formula_sum 'C62 H82 N4 Ni O6'
_chemical_formula_weight 1038.07
_space_group_IT_number 13
_symmetry_cell_setting monoclinic
_symmetry_space_group_name_Hall '-P 2yac'
_symmetry_space_group_name_H-M 'P 1 2/n 1'
_atom_sites_solution_hydrogens difmap
_atom_sites_solution_primary direct
_cell_angle_alpha 90
_cell_angle_beta 104.710(6)
_cell_angle_gamma 90
_cell_formula_units_Z 2
_cell_length_a 13.2714(9)
_cell_length_b 14.8637(6)
_cell_length_c 17.3337(9)
_cell_measurement_reflns_used 3187
_cell_measurement_temperature 293
_cell_measurement_theta_max 29.2767
_cell_measurement_theta_min 2.6121
_cell_volume 3307.2(3)
_computing_cell_refinement
;
CrysAlisPro, Agilent Technologies,
Version 1.171.35.11 (release 16-05-2011 CrysAlis171 .NET)
(compiled May 16 2011,17:55:39)
;
_computing_data_collection
;
CrysAlisPro, Agilent Technologies,
Version 1.171.35.11 (release 16-05-2011 CrysAlis171 .NET)
(compiled May 16 2011,17:55:39)
;
_computing_data_reduction
;
CrysAlisPro, Agilent Technologies,
Version 1.171.35.11 (release 16-05-2011 CrysAlis171 .NET)
(compiled May 16 2011,17:55:39)
;
_computing_molecular_graphics 'CAMERON (Watkin et al., 1996)'
_computing_publication_material 'CRYSTALS (Betteridge et al., 2003)'
_computing_structure_refinement 'CRYSTALS (Betteridge et al., 2003)'
_computing_structure_solution 'SIR97 (Altomare et al., 1999)'
_diffrn_ambient_temperature 293
_diffrn_detector_area_resol_mean 15.9897
_diffrn_measured_fraction_theta_full 0.939
_diffrn_measured_fraction_theta_max 0.838
_diffrn_measurement_device_type 'Xcalibur, Eos, Nova'
_diffrn_measurement_method \w
_diffrn_radiation_monochromator mirror
_diffrn_radiation_source 'Mova (Mo) X-ray Source'
_diffrn_radiation_type 'Mo K\a'
_diffrn_radiation_wavelength 0.7107
_diffrn_reflns_av_R_equivalents 0.000
_diffrn_reflns_limit_h_max 16
_diffrn_reflns_limit_h_min -17
_diffrn_reflns_limit_k_max 20
_diffrn_reflns_limit_k_min 0
_diffrn_reflns_limit_l_max 23
_diffrn_reflns_limit_l_min 0
_diffrn_reflns_number 16779
_diffrn_reflns_theta_full 25.232
_diffrn_reflns_theta_max 29.340
_diffrn_reflns_theta_min 2.617
_diffrn_standards_number 0
_exptl_absorpt_coefficient_mu 0.339
_exptl_absorpt_correction_T_max 0.985
_exptl_absorpt_correction_T_min 0.937
_exptl_absorpt_correction_type analytical
_exptl_absorpt_process_details
;
CrysAlisPro, Agilent Technologies,
Version 1.171.35.11 (release 16-05-2011 CrysAlis171 .NET)
(compiled May 16 2011,17:55:39)
Analytical numeric absorption correction using a multifaceted crystal
            model based on expressions derived by R.C. Clark & J.S. Reid.
(Clark, R. C. & Reid, J. S. (1995). Acta Cryst. A51, 887-897)
;
_exptl_crystal_colour black
_exptl_crystal_density_diffrn 1.042
_exptl_crystal_description needle
_exptl_crystal_F_000 1116
_exptl_crystal_size_max 0.271
_exptl_crystal_size_mid 0.056
_exptl_crystal_size_min 0.054
_refine_diff_density_max 1.01
_refine_diff_density_min -1.16
_refine_ls_extinction_method none
_refine_ls_goodness_of_fit_ref 0.9654
_refine_ls_hydrogen_treatment constr
_refine_ls_matrix_type full
_refine_ls_number_parameters 330
_refine_ls_number_reflns 7620
_refine_ls_number_restraints 0
_refine_ls_R_factor_all 0.1788
_refine_ls_R_factor_gt 0.0885
_refine_ls_shift/su_max 0.0001366
_refine_ls_shift/su_mean 0.0000184
_refine_ls_structure_factor_coef Fsqd
_refine_ls_weighting_details
;
 Method, part 1, Chebychev polynomial, (Watkin, 1994, Prince, 1982) 
 [weight] = 1.0/[A~0~*T~0~(x)+A~1~*T~1~(x) ... +A~n-1~]*T~n-1~(x)] 
 where A~i~ are the Chebychev coefficients listed below and x= Fcalc/Fmax 
 Method = Robust Weighting (Prince, 1982) 
 W = [weight] * [1-(deltaF/6*sigmaF)^2^]^2^ 
 A~i~ are: 
 0.123E+06 0.190E+06 0.103E+06 0.496E+05 0.691E+04 
;
_refine_ls_weighting_scheme calc
_refine_ls_wR_factor_all 0.1833
_refine_ls_wR_factor_gt 0.1352
_refine_ls_wR_factor_ref 0.1833
_reflns_limit_h_max 16
_reflns_limit_h_min -17
_reflns_limit_k_max 20
_reflns_limit_k_min 0
_reflns_limit_l_max 23
_reflns_limit_l_min 0
_reflns_number_gt 3639
_reflns_number_total 7620
_reflns_threshold_expression I>2.0\s(I)
_oxford_diffrn_Wilson_B_factor 2.76
_oxford_diffrn_Wilson_scale 0.01
_oxford_refine_ls_r_factor_ref 0.1788
_oxford_refine_ls_scale 38(5)
_oxford_reflns_number_all 7620
_oxford_reflns_threshold_expression_ref I>-10.0\s(I)
_cod_data_source_file ic202493z_si_002_3.cif
_cod_data_source_block OI72_NiL3
_cod_original_sg_symbol_H-M 'P 2/n '
_cod_original_formula_sum 'C62 H82 N4 Ni1 O6'
_cod_database_code 4328421

loop_
_symmetry_equiv_pos_as_xyz
x,y,z
-x,-y,-z
x+1/2,-y,z+1/2
-x+1/2,y,-z+1/2

loop_
_atom_site_label
_atom_site_type_symbol
_atom_site_fract_x
_atom_site_fract_y
_atom_site_fract_z
_atom_site_U_iso_or_equiv
_atom_site_occupancy
_atom_site_adp_type
_atom_site_refinement_flags_posn
_atom_site_refinement_flags_adp
C1 C 0.7509(8) 0.2442(7) 0.4655(5) 0.1397 1.0000 Uani . .
C2 C 0.7816(7) 0.1598(6) 0.5150(4) 0.0840 1.0000 Uani . .
C3 C 0.6853(9) 0.1109(10) 0.5159(6) 0.1990 1.0000 Uani . .
C4 C 0.8469(8) 0.1044(7) 0.4735(5) 0.1323 1.0000 Uani . .
C5 C 0.8384(5) 0.1829(5) 0.6012(4) 0.0589 1.0000 Uani . .
C6 C 0.9090(5) 0.1226(5) 0.6475(4) 0.0637 1.0000 Uani . .
C7 C 0.9631(5) 0.1354(4) 0.7272(4) 0.0562 1.0000 Uani . .
C8 C 1.0371(6) 0.0677(5) 0.7750(5) 0.0789 1.0000 Uani . .
C9 C 1.0675(8) -0.0048(7) 0.7254(6) 0.1513 1.0000 Uani . .
C10 C 0.9845(9) 0.0224(8) 0.8309(7) 0.1834 1.0000 Uani . .
C11 C 1.1355(7) 0.1115(6) 0.8220(6) 0.1282 1.0000 Uani . .
C12 C 0.9389(5) 0.2172(4) 0.7573(3) 0.0508 1.0000 Uani . .
C13 C 0.8684(4) 0.2778(4) 0.7144(3) 0.0475 1.0000 Uani . .
C14 C 0.8178(5) 0.2616(4) 0.6346(3) 0.0534 1.0000 Uani . .
C15 C 0.9224(5) 0.3314(4) 0.8315(3) 0.0473 1.0000 Uani . .
C16 C 0.9448(5) 0.3821(5) 0.9082(3) 0.0578 1.0000 Uani . .
C17 C 0.8724(4) 0.4482(4) 0.9227(3) 0.0535 1.0000 Uani . .
C18 C 0.7176(4) 0.5298(4) 0.8919(3) 0.0432 1.0000 Uani . .
C19 C 0.7167(5) 0.5555(4) 0.9712(3) 0.0558 1.0000 Uani . .
C20 C 0.6434(5) 0.6122(4) 0.9848(3) 0.0544 1.0000 Uani . .
C21 C 0.6380(6) 0.6370(6) 1.0703(4) 0.0747 1.0000 Uani . .
C22 C 0.7314(8) 0.6049(9) 1.1305(4) 0.1844 1.0000 Uani . .
C23 C 0.6320(8) 0.7368(7) 1.0784(5) 0.1347 1.0000 Uani . .
C24 C 0.5379(8) 0.5999(8) 1.0849(5) 0.1399 1.0000 Uani . .
C25 C 0.5674(5) 0.6467(4) 0.9188(3) 0.0542 1.0000 Uani . .
C26 C 0.5616(5) 0.6264(4) 0.8412(3) 0.0492 1.0000 Uani . .
C27 C 0.4789(5) 0.6645(5) 0.7708(4) 0.0588 1.0000 Uani . .
C28 C 0.4060(6) 0.7284(6) 0.7985(4) 0.0899 1.0000 Uani . .
C29 C 0.4141(5) 0.5901(5) 0.7230(4) 0.0842 1.0000 Uani . .
C30 C 0.5320(6) 0.7186(5) 0.7166(4) 0.0809 1.0000 Uani . .
C31 C 0.6393(4) 0.5649(4) 0.8261(3) 0.0472 1.0000 Uani . .
O1 O 0.9741(3) 0.2524(3) 0.8334(2) 0.0568 1.0000 Uani . .
O2 O 1.0239(4) 0.3644(4) 0.9587(3) 0.0880 1.0000 Uani . .
N2 N 0.7873(3) 0.4719(3) 0.8723(2) 0.0397 1.0000 Uani . .
O3 O 0.6400(3) 0.5430(3) 0.7539(2) 0.0561 1.0000 Uani . .
N1 N 0.8588(4) 0.3500(3) 0.7641(3) 0.0495 1.0000 Uani . .
Ni1 Ni 0.7500 0.45278(8) 0.7500 0.0430 1.0000 Uani S T
H51 H 0.5187 0.6865 0.9283 0.0625 1.0000 Uiso R .
H81 H 0.7290 0.6254 1.1817 0.2780 1.0000 Uiso R .
H82 H 0.7937 0.6281 1.1202 0.2777 1.0000 Uiso R .
H83 H 0.7338 0.5405 1.1301 0.2778 1.0000 Uiso R .
H91 H 0.6154 0.7511 1.1272 0.1969 1.0000 Uiso R .
H92 H 0.6979 0.7625 1.0784 0.1970 1.0000 Uiso R .
H93 H 0.5801 0.7606 1.0351 0.1969 1.0000 Uiso R .
H101 H 0.5335 0.6160 1.1373 0.2100 1.0000 Uiso R .
H102 H 0.4784 0.6239 1.0475 0.2099 1.0000 Uiso R .
H103 H 0.5368 0.5354 1.0803 0.2099 1.0000 Uiso R .
H111 H 0.7680 0.5323 1.0134 0.0657 1.0000 Uiso R .
H141 H 0.8894 0.4751 0.9725 0.0618 1.0000 Uiso R .
H231 H 0.9202 0.0685 0.6239 0.0749 1.0000 Uiso R .
H251 H 0.7716 0.3042 0.6058 0.0618 1.0000 Uiso R .
H271 H 0.8099 0.0969 0.4187 0.1968 1.0000 Uiso R .
H272 H 0.9111 0.1334 0.4770 0.1969 1.0000 Uiso R .
H273 H 0.8592 0.0464 0.4988 0.1970 1.0000 Uiso R .
H281 H 0.6459 0.1039 0.4626 0.3039 1.0000 Uiso R .
H282 H 0.7015 0.0527 0.5393 0.3038 1.0000 Uiso R .
H283 H 0.6463 0.1443 0.5448 0.3038 1.0000 Uiso R .
H291 H 0.7268 0.2279 0.4107 0.2067 1.0000 Uiso R .
H292 H 0.8091 0.2836 0.4720 0.2069 1.0000 Uiso R .
H293 H 0.6962 0.2745 0.4821 0.2069 1.0000 Uiso R .
H311 H 1.1831 0.0655 0.8477 0.1917 1.0000 Uiso R .
H312 H 1.1193 0.1506 0.8609 0.1919 1.0000 Uiso R .
H313 H 1.1652 0.1452 0.7869 0.1919 1.0000 Uiso R .
H321 H 1.0323 -0.0180 0.8636 0.2769 1.0000 Uiso R .
H322 H 0.9621 0.0658 0.8633 0.2768 1.0000 Uiso R .
H323 H 0.9260 -0.0108 0.8007 0.2769 1.0000 Uiso R .
H331 H 1.1147 -0.0447 0.7602 0.2258 1.0000 Uiso R .
H332 H 1.0998 0.0209 0.6879 0.2257 1.0000 Uiso R .
H333 H 1.0056 -0.0366 0.6979 0.2259 1.0000 Uiso R .
H351 H 0.4801 0.7431 0.6731 0.1178 1.0000 Uiso R .
H352 H 0.5718 0.7663 0.7457 0.1179 1.0000 Uiso R .
H353 H 0.5765 0.6800 0.6961 0.1179 1.0000 Uiso R .
H361 H 0.3604 0.6145 0.6801 0.1226 1.0000 Uiso R .
H362 H 0.3821 0.5551 0.7562 0.1228 1.0000 Uiso R .
H363 H 0.4560 0.5507 0.7010 0.1229 1.0000 Uiso R .
H371 H 0.3593 0.7558 0.7533 0.1306 1.0000 Uiso R .
H372 H 0.4467 0.7738 0.8317 0.1308 1.0000 Uiso R .
H373 H 0.3674 0.6957 0.8288 0.1309 1.0000 Uiso R .

loop_
_atom_site_aniso_label
_atom_site_aniso_U_11
_atom_site_aniso_U_22
_atom_site_aniso_U_33
_atom_site_aniso_U_23
_atom_site_aniso_U_13
_atom_site_aniso_U_12
C1 0.175(11) 0.165(11) 0.053(5) -0.022(6) -0.019(6) 0.037(9)
C2 0.085(6) 0.104(7) 0.055(4) -0.026(5) 0.005(4) -0.002(5)
C3 0.153(10) 0.34(2) 0.103(8) -0.098(11) 0.029(7) -0.143(12)
C4 0.159(10) 0.169(11) 0.064(5) -0.042(6) 0.018(6) 0.036(8)
C5 0.065(4) 0.061(4) 0.049(3) -0.006(3) 0.013(3) 0.002(3)
C6 0.075(5) 0.058(4) 0.060(4) -0.023(3) 0.023(4) -0.004(4)
C7 0.057(4) 0.052(4) 0.059(4) -0.007(3) 0.013(3) 0.004(3)
C8 0.092(6) 0.061(5) 0.076(5) -0.008(4) 0.007(4) 0.021(4)
C9 0.163(10) 0.118(8) 0.146(9) -0.042(7) -0.011(8) 0.079(7)
C10 0.174(12) 0.173(13) 0.207(13) 0.123(11) 0.054(10) 0.073(10)
C11 0.111(8) 0.111(8) 0.134(8) -0.023(7) -0.020(7) 0.051(6)
C12 0.057(4) 0.049(4) 0.042(3) -0.004(3) 0.006(3) 0.001(3)
C13 0.051(3) 0.047(3) 0.045(3) 0.000(3) 0.012(3) -0.005(3)
C14 0.053(4) 0.065(4) 0.041(3) -0.006(3) 0.009(3) -0.006(3)
C15 0.054(4) 0.041(3) 0.049(3) -0.011(3) 0.017(3) 0.003(3)
C16 0.056(4) 0.065(4) 0.042(3) -0.010(3) -0.008(3) 0.008(3)
C17 0.060(4) 0.056(4) 0.040(3) -0.013(3) 0.005(3) 0.003(3)
C18 0.043(3) 0.049(4) 0.035(3) -0.002(2) 0.005(2) -0.002(3)
C19 0.059(4) 0.065(4) 0.039(3) -0.004(3) 0.005(3) 0.007(3)
C20 0.059(4) 0.065(4) 0.038(3) -0.009(3) 0.011(3) 0.002(3)
C21 0.086(5) 0.094(6) 0.044(4) -0.018(4) 0.017(4) 0.016(5)
C22 0.169(10) 0.341(19) 0.030(4) -0.029(7) 0.003(5) 0.149(11)
C23 0.190(11) 0.135(9) 0.077(6) -0.055(6) 0.029(7) -0.002(8)
C24 0.162(10) 0.200(13) 0.081(6) -0.018(7) 0.074(7) -0.041(9)
C25 0.055(4) 0.061(4) 0.050(3) -0.005(3) 0.019(3) 0.011(3)
C26 0.053(4) 0.050(4) 0.043(3) 0.000(3) 0.010(3) -0.001(3)
C27 0.055(4) 0.070(5) 0.052(4) 0.006(3) 0.014(3) 0.013(3)
C28 0.079(5) 0.121(7) 0.065(4) 0.016(5) 0.011(4) 0.048(5)
C29 0.067(5) 0.108(7) 0.067(4) -0.004(5) -0.004(4) 0.004(4)
C30 0.097(6) 0.079(5) 0.068(5) 0.024(4) 0.022(4) 0.020(5)
C31 0.056(4) 0.044(3) 0.042(3) -0.006(3) 0.013(3) -0.004(3)
O1 0.067(3) 0.056(3) 0.041(2) -0.007(2) 0.004(2) 0.008(2)
O2 0.075(3) 0.109(4) 0.063(3) -0.030(3) -0.014(3) 0.032(3)
N2 0.045(3) 0.039(3) 0.034(2) -0.0043(19) 0.009(2) 0.000(2)
O3 0.065(3) 0.060(3) 0.039(2) 0.001(2) 0.0069(19) 0.014(2)
N1 0.056(3) 0.052(3) 0.036(2) -0.003(2) 0.003(2) -0.003(2)
Ni1 0.0516(6) 0.0445(6) 0.0319(5) 0.0000 0.0089(4) 0.0000

loop_
_atom_type_symbol
_atom_type_scat_dispersion_real
_atom_type_scat_dispersion_imag
_atom_type_scat_Cromer_Mann_a1
_atom_type_scat_Cromer_Mann_b1
_atom_type_scat_Cromer_Mann_a2
_atom_type_scat_Cromer_Mann_b2
_atom_type_scat_Cromer_Mann_a3
_atom_type_scat_Cromer_Mann_b3
_atom_type_scat_Cromer_Mann_a4
_atom_type_scat_Cromer_Mann_b4
_atom_type_scat_Cromer_Mann_c
_atom_type_scat_source
C 0.0033 0.0016 2.3100 20.8439 1.0200 10.2075 1.5886 0.5687 0.8650 51.6512 0.2156 'International Tables Vol C 4.2.6.8 and 6.1.1.4'
H 0.0000 0.0000 0.4930 10.5109 0.3229 26.1257 0.1402 3.1424 0.0408 57.7998 0.0030 'International Tables Vol C 4.2.6.8 and 6.1.1.4'
N 0.0061 0.0033 12.2126 0.0057 3.1322 9.8933 2.0125 28.9975 1.1663 0.5826 -11.5290 'International Tables Vol C 4.2.6.8 and 6.1.1.4'
O 0.0106 0.0060 3.0485 13.2771 2.2868 5.7011 1.5463 0.3239 0.8670 32.9089 0.2508 'International Tables Vol C 4.2.6.8 and 6.1.1.4'
Cl 0.1484 0.1585 11.4604 0.0104 7.1964 1.1662 6.2556 18.5194 1.6455 47.7784 -9.5574 'International Tables Vol C 4.2.6.8 and 6.1.1.4'
Ni 0.3393 1.1124 12.8376 3.8785 7.2920 0.2565 4.4438 12.1763 2.3800 66.3421 1.0341 'International Tables Vol C 4.2.6.8 and 6.1.1.4'

loop_
_geom_angle_atom_site_label_1
_geom_angle_site_symmetry_1
_geom_angle_atom_site_label_2
_geom_angle_atom_site_label_3
_geom_angle_site_symmetry_3
_geom_angle
_geom_angle_publ_flag
C2 . C1 H291 . 109.1 no
C2 . C1 H292 . 110.5 no
H291 . C1 H292 . 109.3 no
C2 . C1 H293 . 109.5 no
H291 . C1 H293 . 109.3 no
H292 . C1 H293 . 109.1 no
C1 . C2 C3 . 107.8(9) yes
C1 . C2 C4 . 106.6(7) yes
C3 . C2 C4 . 109.9(8) yes
C1 . C2 C5 . 111.2(7) yes
C3 . C2 C5 . 108.3(7) yes
C4 . C2 C5 . 112.9(7) yes
C2 . C3 H281 . 108.1 no
C2 . C3 H282 . 110.4 no
H281 . C3 H282 . 108.9 no
C2 . C3 H283 . 109.8 no
H281 . C3 H283 . 109.5 no
H282 . C3 H283 . 110.2 no
C2 . C4 H271 . 108.9 no
C2 . C4 H272 . 109.8 no
H271 . C4 H272 . 110.1 no
C2 . C4 H273 . 108.9 no
H271 . C4 H273 . 109.5 no
H272 . C4 H273 . 109.5 no
C2 . C5 C6 . 120.6(6) yes
C2 . C5 C14 . 120.3(6) yes
C6 . C5 C14 . 119.0(6) yes
C5 . C6 C7 . 125.6(6) yes
C5 . C6 H231 . 117.6 no
C7 . C6 H231 . 116.8 no
C6 . C7 C8 . 123.7(6) yes
C6 . C7 C12 . 112.3(6) yes
C8 . C7 C12 . 124.0(6) yes
C7 . C8 C9 . 113.6(7) yes
C7 . C8 C10 . 108.3(7) yes
C9 . C8 C10 . 106.7(9) yes
C7 . C8 C11 . 111.5(7) yes
C9 . C8 C11 . 107.4(8) yes
C10 . C8 C11 . 109.2(8) yes
C8 . C9 H331 . 108.3 no
C8 . C9 H332 . 109.8 no
H331 . C9 H332 . 110.3 no
C8 . C9 H333 . 108.5 no
H331 . C9 H333 . 110.3 no
H332 . C9 H333 . 109.6 no
C8 . C10 H321 . 108.8 no
C8 . C10 H322 . 110.2 no
H321 . C10 H322 . 109.8 no
C8 . C10 H323 . 109.0 no
H321 . C10 H323 . 109.1 no
H322 . C10 H323 . 109.9 no
C8 . C11 H311 . 108.8 no
C8 . C11 H312 . 109.1 no
H311 . C11 H312 . 110.1 no
C8 . C11 H313 . 109.2 no
H311 . C11 H313 . 110.1 no
H312 . C11 H313 . 109.6 no
C7 . C12 C13 . 124.1(5) yes
C7 . C12 O1 . 129.3(5) yes
C13 . C12 O1 . 106.6(5) yes
C12 . C13 C14 . 120.8(6) yes
C12 . C13 N1 . 109.0(5) yes
C14 . C13 N1 . 130.2(6) yes
C13 . C14 C5 . 118.2(6) yes
C13 . C14 H251 . 119.8 no
C5 . C14 H251 . 122.0 no
C16 . C15 O1 . 115.5(5) yes
C16 . C15 N1 . 129.6(5) yes
O1 . C15 N1 . 114.8(5) yes
C15 . C16 C17 . 120.6(5) yes
C15 . C16 O2 . 118.3(6) yes
C17 . C16 O2 . 121.0(5) yes
C16 . C17 N2 . 125.2(5) yes
C16 . C17 H141 . 116.2 no
N2 . C17 H141 . 118.6 no
C19 . C18 C31 . 119.2(5) yes
C19 . C18 N2 . 125.3(5) yes
C31 . C18 N2 . 115.5(5) yes
C19 . C18 Ni1 . 168.3(4) yes
C31 . C18 Ni1 . 72.3(3) yes
N2 . C18 Ni1 . 43.3(2) yes
C18 . C19 C20 . 121.1(5) yes
C18 . C19 H111 . 118.3 no
C20 . C19 H111 . 120.5 no
C19 . C20 C21 . 121.8(6) yes
C19 . C20 C25 . 118.7(5) yes
C21 . C20 C25 . 119.5(6) yes
C20 . C21 C22 . 111.3(6) yes
C20 . C21 C23 . 110.1(7) yes
C22 . C21 C23 . 107.9(8) yes
C20 . C21 C24 . 109.2(6) yes
C22 . C21 C24 . 112.1(8) yes
C23 . C21 C24 . 106.0(7) yes
C21 . C22 H81 . 109.6 no
C21 . C22 H82 . 111.2 no
H81 . C22 H82 . 107.2 no
C21 . C22 H83 . 109.8 no
H81 . C22 H83 . 109.8 no
H82 . C22 H83 . 109.1 no
C21 . C23 H91 . 109.5 no
C21 . C23 H92 . 109.0 no
H91 . C23 H92 . 109.4 no
C21 . C23 H93 . 109.9 no
H91 . C23 H93 . 109.5 no
H92 . C23 H93 . 109.4 no
C21 . C24 H101 . 109.5 no
C21 . C24 H102 . 111.0 no
H101 . C24 H102 . 108.2 no
C21 . C24 H103 . 110.1 no
H101 . C24 H103 . 109.0 no
H102 . C24 H103 . 109.0 no
C20 . C25 C26 . 124.7(6) yes
C20 . C25 H51 . 118.4 no
C26 . C25 H51 . 116.8 no
C25 . C26 C27 . 123.8(6) yes
C25 . C26 C31 . 116.9(5) yes
C27 . C26 C31 . 119.3(5) yes
C26 . C27 C28 . 111.4(5) yes
C26 . C27 C29 . 111.1(6) yes
C28 . C27 C29 . 108.1(6) yes
C26 . C27 C30 . 109.6(5) yes
C28 . C27 C30 . 107.1(6) yes
C29 . C27 C30 . 109.5(6) yes
C27 . C28 H371 . 109.9 no
C27 . C28 H372 . 108.9 no
H371 . C28 H372 . 109.8 no
C27 . C28 H373 . 109.3 no
H371 . C28 H373 . 109.9 no
H372 . C28 H373 . 109.1 no
C27 . C29 H361 . 110.8 no
C27 . C29 H362 . 110.4 no
H361 . C29 H362 . 108.4 no
C27 . C29 H363 . 111.2 no
H361 . C29 H363 . 108.4 no
H362 . C29 H363 . 107.6 no
C27 . C30 H351 . 109.5 no
C27 . C30 H352 . 110.3 no
H351 . C30 H352 . 109.0 no
C27 . C30 H353 . 109.7 no
H351 . C30 H353 . 108.9 no
H352 . C30 H353 . 109.4 no
C26 . C31 C18 . 119.4(5) yes
C26 . C31 O3 . 120.8(5) yes
C18 . C31 O3 . 119.7(5) yes
C26 . C31 Ni1 . 162.4(4) yes
C18 . C31 Ni1 . 78.2(3) yes
O3 . C31 Ni1 . 41.7(3) yes
C12 . O1 C15 . 105.0(4) yes
C18 . N2 C17 . 122.3(5) yes
C18 . N2 Ni1 . 109.8(3) yes
C17 . N2 Ni1 . 126.7(4) yes
C31 . O3 Ni1 . 112.8(3) yes
C13 . N1 C15 . 104.6(5) yes
C13 . N1 Ni1 . 131.3(4) yes
C15 . N1 Ni1 . 122.8(4) yes
N1 . Ni1 N1 4_656 85.1(3) yes
N1 . Ni1 N2 . 90.12(17) yes
N1 4_656 Ni1 N2 . 101.56(17) yes
N1 . Ni1 N2 4_656 101.56(17) yes
N1 4_656 Ni1 N2 4_656 90.12(17) yes
N2 . Ni1 N2 4_656 164.2(2) yes
N1 . Ni1 O3 . 169.86(18) yes
N1 4_656 Ni1 O3 . 90.32(17) yes
N2 . Ni1 O3 . 81.93(16) yes
N2 4_656 Ni1 O3 . 87.47(16) yes
N1 . Ni1 O3 4_656 90.32(17) yes
N1 4_656 Ni1 O3 4_656 169.86(18) yes
N2 . Ni1 O3 4_656 87.47(16) yes
N2 4_656 Ni1 O3 4_656 81.93(16) yes
O3 . Ni1 O3 4_656 95.6(3) yes
N1 . Ni1 C31 4_656 93.55(18) yes
N1 4_656 Ni1 C31 4_656 145.65(17) yes
N2 . Ni1 C31 4_656 112.78(16) yes
N2 4_656 Ni1 C31 4_656 56.45(17) yes
O3 . Ni1 C31 4_656 95.33(17) yes
N1 . Ni1 C31 . 145.65(17) yes
N1 4_656 Ni1 C31 . 93.55(18) yes
N2 . Ni1 C31 . 56.45(17) yes
N2 4_656 Ni1 C31 . 112.78(16) yes
O3 . Ni1 C31 . 25.56(14) yes
N1 . Ni1 C18 4_656 98.34(17) yes
N1 4_656 Ni1 C18 4_656 116.65(16) yes
N2 . Ni1 C18 4_656 141.35(17) yes
N2 4_656 Ni1 C18 4_656 26.92(15) yes
O3 . Ni1 C18 4_656 91.80(15) yes
N1 . Ni1 C18 . 116.65(16) yes
N1 4_656 Ni1 C18 . 98.34(17) yes
N2 . Ni1 C18 . 26.92(15) yes
N2 4_656 Ni1 C18 . 141.35(17) yes
O3 . Ni1 C18 . 55.06(14) yes
O3 4_656 Ni1 C31 4_656 25.56(14) yes
O3 4_656 Ni1 C31 . 95.33(17) yes
C31 4_656 Ni1 C31 . 105.9(2) yes
O3 4_656 Ni1 C18 4_656 55.06(14) yes
C31 4_656 Ni1 C18 4_656 29.54(15) yes
C31 . Ni1 C18 4_656 112.63(16) yes
O3 4_656 Ni1 C18 . 91.80(15) yes
C31 4_656 Ni1 C18 . 112.63(16) yes
C31 . Ni1 C18 . 29.54(15) yes
C18 4_656 Ni1 C18 . 132.5(2) yes

loop_
_geom_bond_atom_site_label_1
_geom_bond_atom_site_label_2
_geom_bond_distance
_geom_bond_publ_flag
C1 C2 1.516(12) yes
C1 H291 0.954 no
C1 H292 0.953 no
C1 H293 0.959 no
C2 C3 1.474(12) yes
C2 C4 1.506(10) yes
C2 C5 1.532(9) yes
C3 H281 0.945 no
C3 H282 0.956 no
C3 H283 0.947 no
C4 H271 0.958 no
C4 H272 0.944 no
C4 H273 0.962 no
C5 C6 1.393(9) yes
C5 C14 1.362(8) yes
C6 C7 1.399(8) yes
C6 H231 0.931 no
C7 C8 1.501(9) yes
C7 C12 1.392(8) yes
C8 C9 1.496(10) yes
C8 C10 1.491(12) yes
C8 C11 1.501(11) yes
C9 H331 0.956 no
C9 H332 0.946 no
C9 H333 0.963 no
C10 H321 0.950 no
C10 H322 0.950 no
C10 H323 0.956 no
C11 H311 0.960 no
C11 H312 0.956 no
C11 H313 0.948 no
C12 C13 1.374(8) yes
C12 O1 1.385(6) yes
C13 C14 1.396(7) yes
C13 N1 1.402(7) yes
C14 H251 0.934 no
C15 C16 1.491(7) yes
C15 O1 1.356(6) yes
C15 N1 1.285(7) yes
C16 C17 1.441(8) yes
C16 O2 1.213(6) yes
C17 N2 1.289(6) yes
C17 H141 0.925 no
C18 C19 1.429(7) yes
C18 C31 1.432(7) yes
C18 N2 1.368(6) yes
C18 Ni1 2.843(5) yes
C19 C20 1.353(8) yes
C19 H111 0.930 no
C20 C21 1.546(8) yes
C20 C25 1.415(8) yes
C21 C22 1.483(10) yes
C21 C23 1.494(11) yes
C21 C24 1.518(11) yes
C22 H81 0.945 no
C22 H82 0.953 no
C22 H83 0.958 no
C23 H91 0.950 no
C23 H92 0.954 no
C23 H93 0.949 no
C24 H101 0.956 no
C24 H102 0.954 no
C24 H103 0.961 no
C25 C26 1.362(7) yes
C25 H51 0.922 no
C26 C27 1.527(8) yes
C26 C31 1.451(8) yes
C27 C28 1.518(9) yes
C27 C29 1.512(9) yes
C27 C30 1.535(9) yes
C28 H371 0.957 no
C28 H372 0.960 no
C28 H373 0.955 no
C29 H361 0.961 no
C29 H362 0.952 no
C29 H363 0.952 no
C30 H351 0.955 no
C30 H352 0.949 no
C30 H353 0.955 no
C31 O3 1.295(6) yes
C31 Ni1 2.767(6) yes
N2 Ni1 2.071(4) yes
O3 Ni1 1.996(4) yes
N1 Ni1 2.074(5) yes

loop_
_geom_hbond_atom_site_label_D
_geom_hbond_atom_site_label_H
_geom_hbond_atom_site_label_A
_geom_hbond_angle_DHA
_geom_hbond_distance_DH
_geom_hbond_distance_HA
_geom_hbond_distance_DA
_geom_hbond_publ_flag
C11 H312 O1 123.7(2) 0.956 2.401 3.038(11) yes
C30 H353 O3 123.7(2) 0.955 2.331 2.969(11) yes
C29 H363 O3 121.4(2) 0.952 2.384 2.992(11) yes
